data_1518111
loop_
_publ_author_name
'Moutou, Jpseph-Marie'
'Chaminade, Jean-Pierre'
'Pouchard, Michel'
'Hagenmuller, Paul'

_publ_section_title
;
 Structure cristalline de l'oxyfluoromolybdate de sodium NaMoO3F
;
_journal_name_full 'Revue de Chimie Minerale'
_journal_page_first 27
_journal_page_last 34
_journal_volume 23
_journal_year 1986
_chemical_formula_sum 'F Mo Na O3'
_chemical_formula_weight 185.93
_space_group_IT_number 11
_symmetry_cell_setting monoclinic
_symmetry_Int_Tables_number 11
_symmetry_space_group_name_Hall '-P 2yb'
_symmetry_space_group_name_H-M 'P 1 21/m 1'
_cell_angle_alpha 90
_cell_angle_beta 110.08(5)
_cell_angle_gamma 90
_cell_formula_units_Z 2
_cell_length_a 7.138(3)
_cell_length_b 3.715(2)
_cell_length_c 6.511(3)
_cell_volume 162.16(14)
_diffrn_ambient_temperature 293
_diffrn_radiation_probe x-ray
_diffrn_radiation_type MoK\a
_diffrn_radiation_wavelength 0.70929
_exptl_absorpt_coefficient_mu 4.027
_exptl_crystal_density_diffrn 3.808
_exptl_crystal_F_000 172
_refine_ls_number_reflns 410
_refine_ls_R_factor_gt 0.054
_cod_data_source_file RCM-1986-23-27-34.cif
_cod_data_source_block NaMoO3F
_cod_original_sg_symbol_H-M 'P 21/m'
_cod_database_code 1518111

loop_
_symmetry_equiv_pos_site_id
_symmetry_equiv_pos_as_xyz
1 x,y,z
2 -x,1/2+y,-z
3 -x,-y,-z
4 x,1/2-y,z

loop_
_atom_site_aniso_label
_atom_site_aniso_U_11
_atom_site_aniso_U_22
_atom_site_aniso_U_33
_atom_site_aniso_U_23
_atom_site_aniso_U_13
_atom_site_aniso_U_12
Mo 0.0051(5) 0.0076(5) 0.0101(5) 0.0000 0.0025(4) 0.0000

loop_
_atom_site_label
_atom_site_type_symbol
_atom_site_thermal_displace_type
_atom_site_fract_x
_atom_site_fract_y
_atom_site_fract_z
_atom_site_occupancy
_atom_site_U_iso_or_equiv
Mo Mo Uani 0.2146(2) 0.25000 0.1028(2) 1.000 0.0076(3)
O1 O Uiso 0.4476(18) 0.25000 0.293(2) 0.750 0.033(3)
O2 O Uiso 0.1243(15) 0.75000 0.0892(17) 0.750 0.0113(19)
O3 O Uiso 0.0991(14) 0.25000 0.3652(15) 0.750 0.0062(17)
O4 O Uiso -0.2624(16) 0.75000 0.1401(18) 0.750 0.0155(12)
F1 F Uiso 0.4476(18) 0.25000 0.293(2) 0.250 0.033(3)
F2 F Uiso 0.1243(15) 0.75000 0.0892(17) 0.250 0.0113(19)
F3 F Uiso 0.0991(14) 0.25000 0.3652(15) 0.250 0.0062(17)
F4 F Uiso -0.2624(16) 0.75000 0.1401(18) 0.250 0.0155(12)
Na Na Uiso -0.2039(10) 0.25000 0.4132(12) 1.000 0.0186(13)

loop_
_atom_type_symbol
_atom_type_description
_atom_type_scat_dispersion_real
_atom_type_scat_dispersion_imag
_atom_type_scat_source
F F 0.0171 0.0103 ' International Tables Vol C Tables 4.2.6.8 and 6.1.1.4'
Mo Mo -1.6832 0.6857 ' International Tables Vol C Tables 4.2.6.8 and 6.1.1.4'
Na Na 0.0362 0.0249 ' International Tables Vol C Tables 4.2.6.8 and 6.1.1.4'
O O 0.0106 0.0060 ' International Tables Vol C Tables 4.2.6.8 and 6.1.1.4'

loop_
_geom_angle_atom_site_label_1
_geom_angle_atom_site_label_2
_geom_angle_atom_site_label_3
_geom_angle
_geom_angle_site_symmetry_1
_geom_angle_site_symmetry_3
_geom_angle_publ_flag
O1 Mo O2 104.9(3) . . yes
O1 Mo O3 88.1(5) . . yes
O1 Mo O2 104.9(3) . 1_545 yes
O1 Mo O2 167.3(5) . 2_545 yes
O1 Mo O4 102.5(6) . 2_545 yes
O2 Mo O3 79.9(3) . . yes
O2 Mo O2 143.1(5) . 1_545 yes
O2 Mo O2 73.0(3) . 2_545 yes
O2 Mo O4 97.1(3) . 2_545 yes
O2 Mo O3 79.9(3) 1_545 . yes
O2 Mo O3 79.2(4) 2_545 . yes
O3 Mo O4 169.4(5) . 2_545 yes
F1 Mo F2 104.9(3) . . yes
F1 Mo F3 88.1(5) . . yes
F2 Mo F3 79.9(3) . . yes
O2 Mo O2 73.0(3) 1_545 2_545 yes
O2 Mo O4 97.1(3) 1_545 2_545 yes
O2 Mo O4 90.2(5) 2_545 2_545 yes
Mo F2 Mo 143.1(6) . 1_565 yes
Mo F2 Mo 107.0(3) . 2_555 yes
Mo F2 Mo 107.0(3) 1_565 2_555 yes
Mo O2 Mo 143.1(6) . 1_565 yes
Mo O2 Mo 107.0(3) . 2_555 yes
Mo O2 Mo 107.0(3) 1_565 2_555 yes

loop_
_geom_bond_atom_site_label_1
_geom_bond_atom_site_label_2
_geom_bond_distance
_geom_bond_site_symmetry_2
_geom_bond_publ_flag
Mo O1 1.699(13) . yes
Mo O2 1.958(4) . yes
Mo O3 2.137(10) . yes
Mo F1 1.699(13) . yes
Mo F2 1.958(4) . yes
Mo F3 2.137(10) . yes
Mo O2 1.958(4) 1_545 yes
Mo O2 2.310(11) 2_545 yes
Mo O4 1.729(11) 2_545 yes
